data_7008558
loop_
_publ_author_name
'Aaker\"oy, Christer B'
'Desper, John'
'Smith, Michelle M.'
'Urbina, Joaquin F.'

_publ_section_title
;
 [(Benzimidazol-1-yl)methyl]benzamides as bifunctional reagents for
 reliable inorganic-organic supramolecular synthesis.
;
_journal_issue 14
_journal_name_full 'Dalton transactions (Cambridge, England : 2003)'
_journal_page_first 2462
_journal_page_last 2470
_journal_paper_doi 10.1039/b504420k
_journal_year 2005
_chemical_formula_moiety
;
(C16 H15 N3 O)2 (Ag B F4)
;
_chemical_formula_sum 'C32 H30 Ag B F4 N6 O2'
_chemical_formula_weight 725.30
_chemical_name_common
;bis(3-((2-methylbenzimidazol-1-yl)methyl)benzamide) silver(i)
BF4
;
_chemical_name_systematic
;
bis{3-[(2-methylbenzimidazol-1-yl)methyl]benzamide} silver(I) BF4
;
_space_group_IT_number 2
_symmetry_cell_setting triclinic
_symmetry_space_group_name_Hall '-P 1'
_symmetry_space_group_name_H-M 'P -1'
_atom_sites_solution_hydrogens geom
_atom_sites_solution_primary direct
_atom_sites_solution_secondary difmap
_audit_creation_method SHELXL-97
_cell_angle_alpha 109.136(13)
_cell_angle_beta 114.266(8)
_cell_angle_gamma 92.310(14)
_cell_formula_units_Z 2
_cell_length_a 11.666(2)
_cell_length_b 12.237(2)
_cell_length_c 13.013(2)
_cell_measurement_reflns_used 2046
_cell_measurement_temperature 203(2)
_cell_measurement_theta_max 26.90
_cell_measurement_theta_min 2.40
_cell_volume 1566.6(5)
_computing_cell_refinement 'Bruker XSCANS'
_computing_data_collection 'Bruker XSCANS'
_computing_data_reduction 'Bruker SHELXTL'
_computing_molecular_graphics 'Bruker SHELXTL'
_computing_publication_material 'Bruker SHELXTL'
_computing_structure_refinement 'SHELXL-97 (Sheldrick, 1997)'
_computing_structure_solution 'SHELXS-97 (Sheldrick, 1990)'
_diffrn_ambient_temperature 203(2)
_diffrn_measured_fraction_theta_full 0.955
_diffrn_measured_fraction_theta_max 0.955
_diffrn_measurement_device_type 'CCD area detector'
_diffrn_measurement_method 'phi and omega scans'
_diffrn_radiation_monochromator graphite
_diffrn_radiation_source 'fine-focus sealed tube'
_diffrn_radiation_type MoK\a
_diffrn_radiation_wavelength 0.71073
_diffrn_reflns_av_R_equivalents 0.0408
_diffrn_reflns_av_sigmaI/netI 0.0668
_diffrn_reflns_limit_h_max 15
_diffrn_reflns_limit_h_min -14
_diffrn_reflns_limit_k_max 15
_diffrn_reflns_limit_k_min -14
_diffrn_reflns_limit_l_max 16
_diffrn_reflns_limit_l_min -16
_diffrn_reflns_number 11253
_diffrn_reflns_theta_full 27.48
_diffrn_reflns_theta_max 27.48
_diffrn_reflns_theta_min 1.80
_exptl_absorpt_coefficient_mu 0.708
_exptl_absorpt_correction_type none
_exptl_crystal_colour gold
_exptl_crystal_density_diffrn 1.538
_exptl_crystal_density_method 'not measured'
_exptl_crystal_description plate
_exptl_crystal_F_000 736
_exptl_crystal_size_max 0.46
_exptl_crystal_size_mid 0.20
_exptl_crystal_size_min 0.10
_refine_diff_density_max 0.398
_refine_diff_density_min -0.944
_refine_diff_density_rms 0.078
_refine_ls_extinction_method none
_refine_ls_goodness_of_fit_ref 0.918
_refine_ls_hydrogen_treatment mixed
_refine_ls_matrix_type full
_refine_ls_number_parameters 448
_refine_ls_number_reflns 6860
_refine_ls_number_restraints 20
_refine_ls_restrained_S_all 0.920
_refine_ls_R_factor_all 0.0634
_refine_ls_R_factor_gt 0.0385
_refine_ls_shift/su_max 0.001
_refine_ls_shift/su_mean 0.000
_refine_ls_structure_factor_coef Fsqd
_refine_ls_weighting_details 'calc w=1/[\s^2^(Fo^2^)+(0.0450P)^2^+0.0000P] where P=(Fo^2^+2Fc^2^)/3'
_refine_ls_weighting_scheme calc
_refine_ls_wR_factor_gt 0.0844
_refine_ls_wR_factor_ref 0.0929
_reflns_number_gt 4777
_reflns_number_total 6860
_reflns_threshold_expression >2sigma(I)
_cod_data_source_file b504420k.txt
_cod_data_source_block 2
_cod_depositor_comments
;
The following automatic conversions were performed:
'_symmetry_cell_setting' value 'Triclinic' changed to 'triclinic'
according to '/home/saulius/struct/CIF-dictionaries/cif_core.dic'
dictionary named 'cif_core.dic' version 2.4.1 from 2010-06-29.

Automatic conversion script
Id: cif_fix_enum 1527 2010-12-29 10:47:43Z saulius 
;
_cod_original_sg_symbol_H-M P-1
_cod_database_code 7008558

loop_
_symmetry_equiv_pos_as_xyz
'x, y, z'
'-x, -y, -z'

loop_
_atom_site_label
_atom_site_type_symbol
_atom_site_fract_x
_atom_site_fract_y
_atom_site_fract_z
_atom_site_U_iso_or_equiv
_atom_site_adp_type
_atom_site_occupancy
_atom_site_symmetry_multiplicity
_atom_site_calc_flag
_atom_site_refinement_flags
_atom_site_disorder_assembly
_atom_site_disorder_group
B1A B 0.4352(6) 0.2794(5) 0.5017(5) 0.0434(10) Uani 0.842(5) 1 d PD A 1
F11 F 0.5500(3) 0.3441(3) 0.5376(2) 0.1008(17) Uani 0.842(5) 1 d PD A 1
F12 F 0.3597(4) 0.2471(3) 0.3782(2) 0.0668(10) Uani 0.842(5) 1 d PD A 1
F13 F 0.3744(3) 0.3446(4) 0.5621(3) 0.1098(16) Uani 0.842(5) 1 d PD A 1
F14 F 0.4509(4) 0.1851(3) 0.5325(3) 0.1021(14) Uani 0.842(5) 1 d PD A 1
B1B B 0.439(2) 0.2800(17) 0.491(2) 0.0434(10) Uani 0.158(5) 1 d PD A 2
F15 F 0.4606(14) 0.3982(9) 0.5337(11) 0.049(4) Uiso 0.158(5) 1 d PD A 2
F16 F 0.4068(17) 0.2300(16) 0.3716(13) 0.061(6) Uiso 0.158(5) 1 d PD A 2
F17 F 0.3519(14) 0.2412(14) 0.5194(14) 0.074(5) Uiso 0.158(5) 1 d PD A 2
F18 F 0.5460(15) 0.2450(15) 0.5473(14) 0.082(6) Uiso 0.158(5) 1 d PD A 2
Ag1 Ag 0.90278(2) 0.23978(2) 0.47421(2) 0.04014(9) Uani 1 1 d . . .
N11 N 0.7875(2) 0.45530(19) 0.2687(2) 0.0314(5) Uani 1 1 d . . .
C12 C 0.7670(3) 0.3737(2) 0.3118(2) 0.0316(6) Uani 1 1 d . . .
N13 N 0.8735(2) 0.34063(19) 0.3672(2) 0.0312(5) Uani 1 1 d . . .
C14 C 0.9697(3) 0.4032(2) 0.3602(2) 0.0284(6) Uani 1 1 d . . .
C15 C 1.0989(3) 0.4029(3) 0.4051(3) 0.0376(7) Uani 1 1 d . . .
H15 H 1.1357 0.3544 0.4477 0.045 Uiso 1 1 calc R . .
C16 C 1.1713(3) 0.4762(3) 0.3849(3) 0.0444(8) Uani 1 1 d . . .
H16 H 1.2602 0.4791 0.4156 0.053 Uiso 1 1 calc R . .
C17 C 1.1176(3) 0.5463(3) 0.3207(3) 0.0467(8) Uani 1 1 d . . .
H17 H 1.1708 0.5944 0.3076 0.056 Uiso 1 1 calc R . .
C18 C 0.9886(3) 0.5476(2) 0.2753(3) 0.0399(7) Uani 1 1 d . . .
H18 H 0.9521 0.5954 0.2318 0.048 Uiso 1 1 calc R . .
C19 C 0.9158(3) 0.4746(2) 0.2973(2) 0.0297(6) Uani 1 1 d . . .
C20 C 0.6416(3) 0.3292(3) 0.2999(3) 0.0484(8) Uani 1 1 d . . .
H20A H 0.5772 0.3063 0.2161 0.073 Uiso 1 1 calc R . .
H20B H 0.6184 0.3907 0.3527 0.073 Uiso 1 1 calc R . .
H20C H 0.6463 0.2612 0.3231 0.073 Uiso 1 1 calc R . .
C21 C 0.6653(3) 0.5290(2) -0.0921(3) 0.0319(6) Uani 1 1 d . . .
C22 C 0.6827(3) 0.5619(2) 0.0265(3) 0.0325(7) Uani 1 1 d . . .
H22 H 0.7009 0.6425 0.0754 0.039 Uiso 1 1 calc R . .
C23 C 0.6737(3) 0.4783(2) 0.0739(3) 0.0334(7) Uani 1 1 d . . .
C24 C 0.6453(3) 0.3593(3) 0.0004(3) 0.0442(8) Uani 1 1 d . . .
H24 H 0.6375 0.3013 0.0312 0.053 Uiso 1 1 calc R . .
C25 C 0.6286(3) 0.3263(3) -0.1174(3) 0.0505(9) Uani 1 1 d . . .
H25 H 0.6098 0.2456 -0.1665 0.061 Uiso 1 1 calc R . .
C26 C 0.6390(3) 0.4096(3) -0.1640(3) 0.0430(8) Uani 1 1 d . . .
H26 H 0.6284 0.3861 -0.2443 0.052 Uiso 1 1 calc R . .
C27 C 0.6757(3) 0.6240(3) -0.1376(3) 0.0347(7) Uani 1 1 d . . .
N27 N 0.6373(3) 0.5912(3) -0.2567(3) 0.0466(7) Uani 1 1 d . . .
H27A H 0.637(3) 0.651(3) -0.284(3) 0.056 Uiso 1 1 d . . .
H27B H 0.599(3) 0.519(3) -0.307(3) 0.056 Uiso 1 1 d . . .
O27 O 0.7166(2) 0.72704(17) -0.0687(2) 0.0486(6) Uani 1 1 d . . .
C28 C 0.6944(3) 0.5144(3) 0.2036(3) 0.0405(7) Uani 1 1 d . . .
H28A H 0.7251 0.6002 0.2454 0.049 Uiso 1 1 calc R . .
H28B H 0.6125 0.4945 0.2042 0.049 Uiso 1 1 calc R . .
N31 N 0.9525(2) 0.02955(19) 0.6869(2) 0.0306(5) Uani 1 1 d . . .
C32 C 0.8852(3) 0.0915(2) 0.6224(3) 0.0355(7) Uani 1 1 d . . .
N33 N 0.9547(2) 0.14444(18) 0.5875(2) 0.0321(5) Uani 1 1 d . . .
C34 C 1.0743(3) 0.1170(2) 0.6327(2) 0.0295(6) Uani 1 1 d . . .
C35 C 1.1832(3) 0.1490(3) 0.6239(3) 0.0393(7) Uani 1 1 d . . .
H35 H 1.1841 0.1969 0.5806 0.047 Uiso 1 1 calc R . .
C36 C 1.2906(3) 0.1086(3) 0.6804(3) 0.0488(9) Uani 1 1 d . . .
H36 H 1.3666 0.1301 0.6766 0.059 Uiso 1 1 calc R . .
C37 C 1.2887(3) 0.0369(3) 0.7430(3) 0.0503(9) Uani 1 1 d . . .
H37 H 1.3638 0.0105 0.7806 0.060 Uiso 1 1 calc R . .
C38 C 1.1810(3) 0.0031(3) 0.7517(3) 0.0398(7) Uani 1 1 d . . .
H38 H 1.1800 -0.0463 0.7935 0.048 Uiso 1 1 calc R . .
C39 C 1.0746(3) 0.0449(2) 0.6964(2) 0.0303(6) Uani 1 1 d . . .
C40 C 0.7510(3) 0.0992(3) 0.5972(3) 0.0518(9) Uani 1 1 d . . .
H40A H 0.7151 0.1322 0.5351 0.078 Uiso 1 1 calc R . .
H40B H 0.7486 0.1496 0.6711 0.078 Uiso 1 1 calc R . .
H40C H 0.7010 0.0209 0.5688 0.078 Uiso 1 1 calc R . .
C41 C 0.7770(3) 0.0728(2) 0.9686(2) 0.0274(6) Uani 1 1 d . . .
C42 C 0.7899(3) 0.0054(2) 0.8661(2) 0.0291(6) Uani 1 1 d . . .
H42 H 0.7265 -0.0616 0.8067 0.035 Uiso 1 1 calc R . .
C43 C 0.8950(3) 0.0365(2) 0.8511(2) 0.0302(6) Uani 1 1 d . . .
C44 C 0.9879(3) 0.1349(2) 0.9388(3) 0.0358(7) Uani 1 1 d . . .
H44 H 1.0605 0.1558 0.9296 0.043 Uiso 1 1 calc R . .
C45 C 0.9748(3) 0.2028(3) 1.0401(3) 0.0394(7) Uani 1 1 d . . .
H45 H 1.0383 0.2698 1.0994 0.047 Uiso 1 1 calc R . .
C46 C 0.8696(3) 0.1727(2) 1.0541(3) 0.0324(6) Uani 1 1 d . . .
H46 H 0.8601 0.2202 1.1222 0.039 Uiso 1 1 calc R . .
C47 C 0.6632(3) 0.0429(2) 0.9849(2) 0.0287(6) Uani 1 1 d . . .
N47 N 0.6034(3) -0.0692(2) 0.9332(3) 0.0363(6) Uani 1 1 d . . .
H47A H 0.541(3) -0.086(3) 0.939(3) 0.044 Uiso 1 1 d . . .
H47B H 0.641(3) -0.120(3) 0.914(3) 0.044 Uiso 1 1 d . . .
O47 O 0.6266(2) 0.12081(16) 1.04459(19) 0.0400(5) Uani 1 1 d . . .
C48 C 0.9054(3) -0.0394(2) 0.7395(3) 0.0354(7) Uani 1 1 d . . .
H48A H 0.9637 -0.0925 0.7607 0.042 Uiso 1 1 calc R . .
H48B H 0.8208 -0.0882 0.6783 0.042 Uiso 1 1 calc R . .

loop_
_atom_site_aniso_label
_atom_site_aniso_U_11
_atom_site_aniso_U_22
_atom_site_aniso_U_33
_atom_site_aniso_U_23
_atom_site_aniso_U_13
_atom_site_aniso_U_12
B1A 0.046(2) 0.049(2) 0.035(2) 0.0214(18) 0.013(2) 0.0013(18)
F11 0.077(2) 0.142(3) 0.0480(17) 0.0131(18) 0.0206(16) -0.064(2)
F12 0.077(3) 0.0613(18) 0.0302(15) 0.0132(12) 0.0010(15) -0.0128(19)
F13 0.097(3) 0.165(4) 0.067(2) 0.036(2) 0.0374(19) 0.082(3)
F14 0.151(4) 0.082(2) 0.103(3) 0.068(2) 0.058(2) 0.029(2)
B1B 0.046(2) 0.049(2) 0.035(2) 0.0214(18) 0.013(2) 0.0013(18)
Ag1 0.05120(17) 0.04276(14) 0.03430(14) 0.02134(11) 0.02093(12) 0.01261(11)
N11 0.0322(15) 0.0355(12) 0.0264(13) 0.0127(10) 0.0123(11) 0.0080(10)
C12 0.0351(17) 0.0319(14) 0.0241(15) 0.0083(12) 0.0118(13) 0.0048(13)
N13 0.0368(15) 0.0323(12) 0.0246(13) 0.0115(10) 0.0136(11) 0.0052(11)
C14 0.0335(17) 0.0310(13) 0.0179(13) 0.0051(11) 0.0123(13) 0.0062(12)
C15 0.0407(19) 0.0419(16) 0.0299(16) 0.0100(13) 0.0178(15) 0.0132(14)
C16 0.0354(19) 0.0571(19) 0.0363(18) 0.0084(16) 0.0192(16) 0.0072(16)
C17 0.047(2) 0.0510(19) 0.046(2) 0.0115(16) 0.0304(18) -0.0027(16)
C18 0.053(2) 0.0364(15) 0.0335(17) 0.0128(14) 0.0224(16) 0.0080(15)
C19 0.0353(17) 0.0283(13) 0.0233(14) 0.0063(11) 0.0139(13) 0.0051(12)
C20 0.039(2) 0.058(2) 0.049(2) 0.0219(17) 0.0189(17) 0.0038(16)
C21 0.0249(16) 0.0371(15) 0.0325(16) 0.0163(13) 0.0092(13) 0.0092(12)
C22 0.0300(16) 0.0282(13) 0.0322(16) 0.0090(12) 0.0091(14) 0.0082(12)
C23 0.0306(17) 0.0352(14) 0.0292(16) 0.0132(13) 0.0077(13) 0.0100(12)
C24 0.052(2) 0.0342(15) 0.0382(18) 0.0178(14) 0.0094(16) 0.0047(14)
C25 0.066(2) 0.0308(15) 0.0345(19) 0.0073(14) 0.0088(18) 0.0058(15)
C26 0.049(2) 0.0412(16) 0.0282(17) 0.0111(14) 0.0089(15) 0.0077(15)
C27 0.0278(16) 0.0422(17) 0.0391(18) 0.0196(15) 0.0156(14) 0.0149(13)
N27 0.060(2) 0.0474(15) 0.0448(18) 0.0228(14) 0.0298(16) 0.0147(15)
O27 0.0588(15) 0.0348(11) 0.0487(14) 0.0161(10) 0.0210(12) 0.0073(10)
C28 0.0422(19) 0.0443(16) 0.0381(18) 0.0190(14) 0.0173(16) 0.0192(15)
N31 0.0386(15) 0.0338(12) 0.0266(13) 0.0123(10) 0.0206(12) 0.0058(11)
C32 0.0415(19) 0.0351(15) 0.0319(16) 0.0099(13) 0.0206(15) 0.0069(13)
N33 0.0419(15) 0.0311(12) 0.0307(13) 0.0143(11) 0.0211(12) 0.0091(11)
C34 0.0388(18) 0.0269(13) 0.0220(14) 0.0062(11) 0.0155(13) 0.0024(12)
C35 0.044(2) 0.0411(16) 0.0317(17) 0.0115(14) 0.0192(16) -0.0051(14)
C36 0.038(2) 0.066(2) 0.0379(19) 0.0131(17) 0.0193(17) -0.0059(17)
C37 0.036(2) 0.074(2) 0.0384(19) 0.0235(18) 0.0128(16) 0.0114(17)
C38 0.043(2) 0.0509(18) 0.0288(16) 0.0205(14) 0.0153(15) 0.0085(15)
C39 0.0356(17) 0.0342(14) 0.0207(14) 0.0082(12) 0.0144(13) 0.0026(12)
C40 0.049(2) 0.065(2) 0.056(2) 0.0258(18) 0.0325(19) 0.0230(18)
C41 0.0327(16) 0.0270(13) 0.0273(15) 0.0125(12) 0.0162(13) 0.0051(12)
C42 0.0358(17) 0.0269(13) 0.0236(14) 0.0090(11) 0.0133(13) 0.0004(12)
C43 0.0360(17) 0.0329(14) 0.0267(15) 0.0130(12) 0.0176(14) 0.0034(12)
C44 0.0334(17) 0.0404(16) 0.0349(16) 0.0109(14) 0.0201(14) -0.0017(13)
C45 0.0384(18) 0.0378(16) 0.0300(16) 0.0030(13) 0.0134(15) -0.0082(14)
C46 0.0388(18) 0.0310(14) 0.0262(15) 0.0069(12) 0.0169(14) 0.0027(13)
C47 0.0342(17) 0.0293(13) 0.0283(15) 0.0141(12) 0.0168(13) 0.0081(12)
N47 0.0365(16) 0.0328(13) 0.0472(16) 0.0110(12) 0.0292(14) 0.0040(12)
O47 0.0492(14) 0.0315(10) 0.0533(14) 0.0143(10) 0.0370(12) 0.0085(9)
C48 0.049(2) 0.0314(14) 0.0342(16) 0.0109(13) 0.0285(16) 0.0009(13)

loop_
_atom_type_symbol
_atom_type_description
_atom_type_scat_dispersion_real
_atom_type_scat_dispersion_imag
_atom_type_scat_source
C C 0.0033 0.0016 'International Tables Vol C Tables 4.2.6.8 and 6.1.1.4'
H H 0.0000 0.0000 'International Tables Vol C Tables 4.2.6.8 and 6.1.1.4'
B B 0.0013 0.0007 'International Tables Vol C Tables 4.2.6.8 and 6.1.1.4'
N N 0.0061 0.0033 'International Tables Vol C Tables 4.2.6.8 and 6.1.1.4'
O O 0.0106 0.0060 'International Tables Vol C Tables 4.2.6.8 and 6.1.1.4'
F F 0.0171 0.0103 'International Tables Vol C Tables 4.2.6.8 and 6.1.1.4'
Ag Ag -0.8971 1.1015 'International Tables Vol C Tables 4.2.6.8 and 6.1.1.4'

loop_
_geom_angle_atom_site_label_1
_geom_angle_atom_site_label_2
_geom_angle_atom_site_label_3
_geom_angle
_geom_angle_site_symmetry_1
_geom_angle_site_symmetry_3
_geom_angle_publ_flag
F14 B1A F11 109.8(5) . . ?
F14 B1A F13 106.8(4) . . ?
F11 B1A F13 109.0(5) . . ?
F14 B1A F12 111.5(4) . . ?
F11 B1A F12 111.0(4) . . ?
F13 B1A F12 108.6(5) . . ?
F18 B1B F15 109.6(16) . . ?
F18 B1B F16 105.9(15) . . ?
F15 B1B F16 113.9(16) . . ?
F18 B1B F17 106.2(16) . . ?
F15 B1B F17 108.2(15) . . ?
F16 B1B F17 112.7(17) . . ?
N13 Ag1 N33 173.38(9) . . ?
C12 N11 C19 107.3(2) . . ?
C12 N11 C28 128.1(3) . . ?
C19 N11 C28 124.6(2) . . ?
N13 C12 N11 111.6(3) . . ?
N13 C12 C20 124.2(3) . . ?
N11 C12 C20 124.2(3) . . ?
C12 N13 C14 106.6(2) . . ?
C12 N13 Ag1 127.3(2) . . ?
C14 N13 Ag1 125.10(18) . . ?
C15 C14 N13 130.2(3) . . ?
C15 C14 C19 121.4(3) . . ?
N13 C14 C19 108.4(2) . . ?
C16 C15 C14 116.9(3) . . ?
C16 C15 H15 121.5 . . ?
C14 C15 H15 121.5 . . ?
C15 C16 C17 121.8(3) . . ?
C15 C16 H16 119.1 . . ?
C17 C16 H16 119.1 . . ?
C18 C17 C16 121.9(3) . . ?
C18 C17 H17 119.1 . . ?
C16 C17 H17 119.1 . . ?
C17 C18 C19 116.2(3) . . ?
C17 C18 H18 121.9 . . ?
C19 C18 H18 121.9 . . ?
N11 C19 C18 132.1(3) . . ?
N11 C19 C14 106.1(2) . . ?
C18 C19 C14 121.7(3) . . ?
C12 C20 H20A 109.5 . . ?
C12 C20 H20B 109.5 . . ?
H20A C20 H20B 109.5 . . ?
C12 C20 H20C 109.5 . . ?
H20A C20 H20C 109.5 . . ?
H20B C20 H20C 109.5 . . ?
C22 C21 C26 119.3(3) . . ?
C22 C21 C27 118.1(2) . . ?
C26 C21 C27 122.6(3) . . ?
C23 C22 C21 121.0(3) . . ?
C23 C22 H22 119.5 . . ?
C21 C22 H22 119.5 . . ?
C22 C23 C24 119.1(3) . . ?
C22 C23 C28 120.9(3) . . ?
C24 C23 C28 120.1(3) . . ?
C25 C24 C23 120.1(3) . . ?
C25 C24 H24 119.9 . . ?
C23 C24 H24 119.9 . . ?
C26 C25 C24 120.7(3) . . ?
C26 C25 H25 119.6 . . ?
C24 C25 H25 119.6 . . ?
C25 C26 C21 119.8(3) . . ?
C25 C26 H26 120.1 . . ?
C21 C26 H26 120.1 . . ?
O27 C27 N27 121.7(3) . . ?
O27 C27 C21 121.2(3) . . ?
N27 C27 C21 117.0(3) . . ?
C27 N27 H27A 116(2) . . ?
C27 N27 H27B 122(2) . . ?
H27A N27 H27B 122(3) . . ?
N11 C28 C23 111.3(2) . . ?
N11 C28 H28A 109.4 . . ?
C23 C28 H28A 109.4 . . ?
N11 C28 H28B 109.4 . . ?
C23 C28 H28B 109.4 . . ?
H28A C28 H28B 108.0 . . ?
C32 N31 C39 107.7(2) . . ?
C32 N31 C48 126.3(3) . . ?
C39 N31 C48 126.0(2) . . ?
N33 C32 N31 111.7(3) . . ?
N33 C32 C40 125.2(3) . . ?
N31 C32 C40 123.1(3) . . ?
C32 N33 C34 106.4(2) . . ?
C32 N33 Ag1 130.3(2) . . ?
C34 N33 Ag1 123.17(18) . . ?
C35 C34 N33 130.9(3) . . ?
C35 C34 C39 120.2(3) . . ?
N33 C34 C39 108.9(2) . . ?
C36 C35 C34 117.9(3) . . ?
C36 C35 H35 121.1 . . ?
C34 C35 H35 121.1 . . ?
C35 C36 C37 121.0(3) . . ?
C35 C36 H36 119.5 . . ?
C37 C36 H36 119.5 . . ?
C38 C37 C36 121.9(3) . . ?
C38 C37 H37 119.0 . . ?
C36 C37 H37 119.0 . . ?
C37 C38 C39 116.8(3) . . ?
C37 C38 H38 121.6 . . ?
C39 C38 H38 121.6 . . ?
C38 C39 N31 132.4(3) . . ?
C38 C39 C34 122.2(3) . . ?
N31 C39 C34 105.4(3) . . ?
C32 C40 H40A 109.5 . . ?
C32 C40 H40B 109.5 . . ?
H40A C40 H40B 109.5 . . ?
C32 C40 H40C 109.5 . . ?
H40A C40 H40C 109.5 . . ?
H40B C40 H40C 109.5 . . ?
C46 C41 C42 119.3(3) . . ?
C46 C41 C47 119.4(2) . . ?
C42 C41 C47 121.2(2) . . ?
C43 C42 C41 120.4(2) . . ?
C43 C42 H42 119.8 . . ?
C41 C42 H42 119.8 . . ?
C42 C43 C44 119.5(3) . . ?
C42 C43 C48 118.5(2) . . ?
C44 C43 C48 122.0(3) . . ?
C43 C44 C45 120.4(3) . . ?
C43 C44 H44 119.8 . . ?
C45 C44 H44 119.8 . . ?
C46 C45 C44 120.1(3) . . ?
C46 C45 H45 120.0 . . ?
C44 C45 H45 120.0 . . ?
C45 C46 C41 120.4(3) . . ?
C45 C46 H46 119.8 . . ?
C41 C46 H46 119.8 . . ?
O47 C47 N47 122.1(3) . . ?
O47 C47 C41 120.2(2) . . ?
N47 C47 C41 117.7(2) . . ?
C47 N47 H47A 118(2) . . ?
C47 N47 H47B 119(2) . . ?
H47A N47 H47B 120(3) . . ?
N31 C48 C43 112.7(2) . . ?
N31 C48 H48A 109.0 . . ?
C43 C48 H48A 109.0 . . ?
N31 C48 H48B 109.0 . . ?
C43 C48 H48B 109.0 . . ?
H48A C48 H48B 107.8 . . ?

loop_
_geom_bond_atom_site_label_1
_geom_bond_atom_site_label_2
_geom_bond_distance
_geom_bond_site_symmetry_2
_geom_bond_publ_flag
B1A F14 1.337(6) . ?
B1A F11 1.340(6) . ?
B1A F13 1.360(6) . ?
B1A F12 1.381(6) . ?
B1B F18 1.332(19) . ?
B1B F15 1.339(18) . ?
B1B F16 1.340(18) . ?
B1B F17 1.340(18) . ?
Ag1 N13 2.085(2) . ?
Ag1 N33 2.086(2) . ?
N11 C12 1.351(3) . ?
N11 C19 1.375(4) . ?
N11 C28 1.459(4) . ?
C12 N13 1.313(4) . ?
C12 C20 1.468(4) . ?
N13 C14 1.384(3) . ?
C14 C15 1.376(4) . ?
C14 C19 1.386(4) . ?
C15 C16 1.365(4) . ?
C15 H15 0.9400 . ?
C16 C17 1.382(5) . ?
C16 H16 0.9400 . ?
C17 C18 1.376(5) . ?
C17 H17 0.9400 . ?
C18 C19 1.381(4) . ?
C18 H18 0.9400 . ?
C20 H20A 0.9700 . ?
C20 H20B 0.9700 . ?
C20 H20C 0.9700 . ?
C21 C22 1.384(4) . ?
C21 C26 1.391(4) . ?
C21 C27 1.488(4) . ?
C22 C23 1.377(4) . ?
C22 H22 0.9400 . ?
C23 C24 1.390(4) . ?
C23 C28 1.507(4) . ?
C24 C25 1.376(4) . ?
C24 H24 0.9400 . ?
C25 C26 1.370(4) . ?
C25 H25 0.9400 . ?
C26 H26 0.9400 . ?
C27 O27 1.217(3) . ?
C27 N27 1.330(4) . ?
N27 H27A 0.92(3) . ?
N27 H27B 0.87(3) . ?
C28 H28A 0.9800 . ?
C28 H28B 0.9800 . ?
N31 C32 1.349(4) . ?
N31 C39 1.378(4) . ?
N31 C48 1.460(3) . ?
C32 N33 1.317(4) . ?
C32 C40 1.476(4) . ?
N33 C34 1.378(4) . ?
C34 C35 1.374(4) . ?
C34 C39 1.394(4) . ?
C35 C36 1.372(5) . ?
C35 H35 0.9400 . ?
C36 C37 1.384(5) . ?
C36 H36 0.9400 . ?
C37 C38 1.367(4) . ?
C37 H37 0.9400 . ?
C38 C39 1.370(4) . ?
C38 H38 0.9400 . ?
C40 H40A 0.9700 . ?
C40 H40B 0.9700 . ?
C40 H40C 0.9700 . ?
C41 C46 1.383(4) . ?
C41 C42 1.392(4) . ?
C41 C47 1.479(4) . ?
C42 C43 1.375(4) . ?
C42 H42 0.9400 . ?
C43 C44 1.380(4) . ?
C43 C48 1.503(4) . ?
C44 C45 1.381(4) . ?
C44 H44 0.9400 . ?
C45 C46 1.366(4) . ?
C45 H45 0.9400 . ?
C46 H46 0.9400 . ?
C47 O47 1.230(3) . ?
C47 N47 1.324(3) . ?
N47 H47A 0.78(3) . ?
N47 H47B 0.80(3) . ?
C48 H48A 0.9800 . ?
C48 H48B 0.9800 . ?

loop_
_geom_hbond_atom_site_label_D
_geom_hbond_atom_site_label_H
_geom_hbond_atom_site_label_A
_geom_hbond_distance_DH
_geom_hbond_distance_HA
_geom_hbond_distance_DA
_geom_hbond_angle_DHA
_geom_hbond_site_symmetry_A
N27 H27B F11 0.87(3) 2.26(3) 3.090(4) 160(3) 1_554
N27 H27B F15 0.87(3) 2.03(4) 2.834(12) 152(3) 1_554
N27 H27A F12 0.92(3) 2.02(4) 2.918(4) 166(3) 2_665
N27 H27A F16 0.92(3) 2.08(4) 2.982(18) 167(3) 2_665
N47 H47A O47 0.78(3) 2.10(3) 2.881(3) 177(3) 2_657
N47 H47B O27 0.80(3) 2.14(3) 2.866(3) 149(3) 1_546

loop_
_geom_torsion_atom_site_label_1
_geom_torsion_atom_site_label_2
_geom_torsion_atom_site_label_3
_geom_torsion_atom_site_label_4
_geom_torsion
_geom_torsion_site_symmetry_1
_geom_torsion_site_symmetry_2
_geom_torsion_site_symmetry_3
_geom_torsion_site_symmetry_4
_geom_torsion_publ_flag
C19 N11 C12 N13 0.8(3) . . . . ?
C28 N11 C12 N13 -179.2(2) . . . . ?
C19 N11 C12 C20 179.8(3) . . . . ?
C28 N11 C12 C20 -0.2(4) . . . . ?
N11 C12 N13 C14 -0.2(3) . . . . ?
C20 C12 N13 C14 -179.2(3) . . . . ?
N11 C12 N13 Ag1 168.95(17) . . . . ?
C20 C12 N13 Ag1 -10.1(4) . . . . ?
C12 N13 C14 C15 178.9(3) . . . . ?
Ag1 N13 C14 C15 9.5(4) . . . . ?
C12 N13 C14 C19 -0.5(3) . . . . ?
Ag1 N13 C14 C19 -169.91(17) . . . . ?
N13 C14 C15 C16 -179.2(3) . . . . ?
C19 C14 C15 C16 0.1(4) . . . . ?
C14 C15 C16 C17 -1.1(4) . . . . ?
C15 C16 C17 C18 1.2(5) . . . . ?
C16 C17 C18 C19 -0.2(4) . . . . ?
C12 N11 C19 C18 179.7(3) . . . . ?
C28 N11 C19 C18 -0.3(5) . . . . ?
C12 N11 C19 C14 -1.0(3) . . . . ?
C28 N11 C19 C14 179.0(2) . . . . ?
C17 C18 C19 N11 178.4(3) . . . . ?
C17 C18 C19 C14 -0.8(4) . . . . ?
C15 C14 C19 N11 -178.5(2) . . . . ?
N13 C14 C19 N11 0.9(3) . . . . ?
C15 C14 C19 C18 0.8(4) . . . . ?
N13 C14 C19 C18 -179.7(2) . . . . ?
C26 C21 C22 C23 -0.3(4) . . . . ?
C27 C21 C22 C23 179.7(3) . . . . ?
C21 C22 C23 C24 -0.7(4) . . . . ?
C21 C22 C23 C28 179.2(3) . . . . ?
C22 C23 C24 C25 1.0(5) . . . . ?
C28 C23 C24 C25 -178.9(3) . . . . ?
C23 C24 C25 C26 -0.3(5) . . . . ?
C24 C25 C26 C21 -0.7(5) . . . . ?
C22 C21 C26 C25 1.0(5) . . . . ?
C27 C21 C26 C25 -178.9(3) . . . . ?
C22 C21 C27 O27 10.7(4) . . . . ?
C26 C21 C27 O27 -169.4(3) . . . . ?
C22 C21 C27 N27 -168.8(3) . . . . ?
C26 C21 C27 N27 11.2(4) . . . . ?
C12 N11 C28 C23 -113.1(3) . . . . ?
C19 N11 C28 C23 66.9(3) . . . . ?
C22 C23 C28 N11 -128.8(3) . . . . ?
C24 C23 C28 N11 51.1(4) . . . . ?
C39 N31 C32 N33 1.1(3) . . . . ?
C48 N31 C32 N33 179.9(2) . . . . ?
C39 N31 C32 C40 -177.9(3) . . . . ?
C48 N31 C32 C40 1.0(4) . . . . ?
N31 C32 N33 C34 -0.7(3) . . . . ?
C40 C32 N33 C34 178.2(3) . . . . ?
N31 C32 N33 Ag1 174.02(17) . . . . ?
C40 C32 N33 Ag1 -7.0(4) . . . . ?
C32 N33 C34 C35 -179.8(3) . . . . ?
Ag1 N33 C34 C35 5.0(4) . . . . ?
C32 N33 C34 C39 0.1(3) . . . . ?
Ag1 N33 C34 C39 -175.11(17) . . . . ?
N33 C34 C35 C36 179.3(3) . . . . ?
C39 C34 C35 C36 -0.6(4) . . . . ?
C34 C35 C36 C37 0.8(5) . . . . ?
C35 C36 C37 C38 -0.1(5) . . . . ?
C36 C37 C38 C39 -0.7(5) . . . . ?
C37 C38 C39 N31 -180.0(3) . . . . ?
C37 C38 C39 C34 0.9(4) . . . . ?
C32 N31 C39 C38 179.8(3) . . . . ?
C48 N31 C39 C38 0.9(5) . . . . ?
C32 N31 C39 C34 -0.9(3) . . . . ?
C48 N31 C39 C34 -179.8(2) . . . . ?
C35 C34 C39 C38 -0.2(4) . . . . ?
N33 C34 C39 C38 179.9(3) . . . . ?
C35 C34 C39 N31 -179.6(2) . . . . ?
N33 C34 C39 N31 0.5(3) . . . . ?
C46 C41 C42 C43 1.4(4) . . . . ?
C47 C41 C42 C43 178.3(2) . . . . ?
C41 C42 C43 C44 0.2(4) . . . . ?
C41 C42 C43 C48 179.5(2) . . . . ?
C42 C43 C44 C45 -1.0(4) . . . . ?
C48 C43 C44 C45 179.8(3) . . . . ?
C43 C44 C45 C46 0.1(5) . . . . ?
C44 C45 C46 C41 1.4(5) . . . . ?
C42 C41 C46 C45 -2.2(4) . . . . ?
C47 C41 C46 C45 -179.2(3) . . . . ?
C46 C41 C47 O47 25.2(4) . . . . ?
C42 C41 C47 O47 -151.8(3) . . . . ?
C46 C41 C47 N47 -155.0(3) . . . . ?
C42 C41 C47 N47 28.1(4) . . . . ?
C32 N31 C48 C43 -74.7(4) . . . . ?
C39 N31 C48 C43 104.0(3) . . . . ?
C42 C43 C48 N31 139.3(3) . . . . ?
C44 C43 C48 N31 -41.4(4) . . . . ?
